data_7708800
loop_
_publ_author_name
'Nimax, Patrick'
'Rotthowe, Nils'
'Zoller, Florian'
'Blockhaus, Tobias'
'Wagner, Friedrich Ernst'
'Fattakhova-Rohlfing, Dina'
'S\"unkel, Karlheinz'

_publ_section_title
;
 Coordination polymers of 5-substituted
 1,2,3,4-tetracyanocyclopentadienides: structural and electrochemical
 properties of complex compounds of 5-amino- and
 5-nitro-tetracyanocyclopentadienide
;
_journal_name_full 'Dalton Transactions'
_journal_paper_doi 10.1039/D1DT02866A
_journal_year 2021
_chemical_formula_moiety 'C9 H2 K N5 O3'
_chemical_formula_sum 'C9 H2 K N5 O3'
_chemical_formula_weight 267.26
_space_group_crystal_system orthorhombic
_space_group_IT_number 19
_space_group_name_Hall 'P 2ac 2ab'
_space_group_name_H-M_alt 'P 21 21 21'
_atom_sites_solution_hydrogens difmap
_atom_sites_solution_primary dual
_audit_creation_method SHELXL-2018/3
_audit_update_record
;
2021-06-26 deposited with the CCDC.	2021-11-11 downloaded from the CCDC.
;
_cell_angle_alpha 90
_cell_angle_beta 90
_cell_angle_gamma 90
_cell_formula_units_Z 4
_cell_length_a 6.5523(2)
_cell_length_b 10.7066(4)
_cell_length_c 15.8675(5)
_cell_measurement_reflns_used 9287
_cell_measurement_temperature 123(2)
_cell_measurement_theta_max 27.0872
_cell_measurement_theta_min 3.1958
_cell_volume 1113.15(6)
_computing_cell_refinement 'APEX2 v2012.4-3 (Bruker AXS)'
_computing_data_collection 'Bruker Instrument Service v3.0.21'
_computing_data_reduction 'SAINT V8.18C (Bruker AXS Inc., 2011)'
_computing_structure_refinement 'SHELXL-2018/3 (Sheldrick, 2018)'
_computing_structure_solution 'SHELXT 2014/5 (Sheldrick, 2014)'
_diffrn_ambient_temperature 123(2)
_diffrn_detector_area_resol_mean 7.3910
_diffrn_measured_fraction_theta_full 0.997
_diffrn_measured_fraction_theta_max 0.997
_diffrn_measurement_device_type 'D8 Venture'
_diffrn_measurement_method 'mix of omega and phi scans'
_diffrn_radiation_type MoK\a
_diffrn_radiation_wavelength 0.71073
_diffrn_reflns_av_R_equivalents 0.0284
_diffrn_reflns_av_unetI/netI 0.0233
_diffrn_reflns_Laue_measured_fraction_full 0.997
_diffrn_reflns_Laue_measured_fraction_max 0.997
_diffrn_reflns_limit_h_max 8
_diffrn_reflns_limit_h_min -8
_diffrn_reflns_limit_k_max 13
_diffrn_reflns_limit_k_min -13
_diffrn_reflns_limit_l_max 20
_diffrn_reflns_limit_l_min -18
_diffrn_reflns_number 11729
_diffrn_reflns_point_group_measured_fraction_full 0.996
_diffrn_reflns_point_group_measured_fraction_max 0.997
_diffrn_reflns_theta_full 25.242
_diffrn_reflns_theta_max 27.113
_diffrn_reflns_theta_min 3.196
_diffrn_source 'rotating anode generator'
_exptl_absorpt_coefficient_mu 0.485
_exptl_absorpt_correction_T_max 0.7455
_exptl_absorpt_correction_T_min 0.7164
_exptl_absorpt_correction_type multi-scan
_exptl_absorpt_process_details
;
 SADABS 2016/2: Krause, L., Herbst-Irmer, R., Sheldrick G.M. & Stalke D.,
 J. Appl. Cryst. 48 (2015) 3-10
;
_exptl_crystal_colour yellow
_exptl_crystal_density_diffrn 1.595
_exptl_crystal_density_method 'not measured'
_exptl_crystal_description block
_exptl_crystal_F_000 536
_exptl_crystal_size_max 0.060
_exptl_crystal_size_mid 0.050
_exptl_crystal_size_min 0.040
_refine_diff_density_max 0.274
_refine_diff_density_min -0.179
_refine_diff_density_rms 0.042
_refine_ls_abs_structure_details
;
 Flack x determined using 950 quotients [(I+)-(I-)]/[(I+)+(I-)]
 (Parsons, Flack and Wagner, Acta Cryst. B69 (2013) 249-259).
;
_refine_ls_abs_structure_Flack -0.012(14)
_refine_ls_extinction_method none
_refine_ls_goodness_of_fit_ref 1.073
_refine_ls_hydrogen_treatment refall
_refine_ls_matrix_type full
_refine_ls_number_parameters 191
_refine_ls_number_reflns 2451
_refine_ls_number_restraints 9
_refine_ls_restrained_S_all 1.075
_refine_ls_R_factor_all 0.0278
_refine_ls_R_factor_gt 0.0256
_refine_ls_shift/su_max 0.000
_refine_ls_shift/su_mean 0.000
_refine_ls_structure_factor_coef Fsqd
_refine_ls_weighting_details 'w=1/[\s^2^(Fo^2^)+(0.0308P)^2^+0.3762P] where P=(Fo^2^+2Fc^2^)/3'
_refine_ls_weighting_scheme calc
_refine_ls_wR_factor_gt 0.0641
_refine_ls_wR_factor_ref 0.0657
_reflns_Friedel_coverage 0.704
_reflns_Friedel_fraction_full 0.995
_reflns_Friedel_fraction_max 0.996
_reflns_number_gt 2335
_reflns_number_total 2451
_reflns_threshold_expression 'I > 2\s(I)'
_cod_data_source_file d1dt02866a1.cif
_cod_data_source_block compd2a
_cod_database_code 7708800
_publcif_datablock.id {ed26d50b-45b5-4634-b739-7cc236fe7486}

_shelx_shelxl_version_number 2018/3
_shelx_space_group_comment
;
The symmetry employed for this shelxl refinement is uniquely defined
by the following loop, which should always be used as a source of
symmetry information in preference to the above space-group names.
They are only intended as comments.
;
_shelx_estimated_absorpt_t_min 0.971
_shelx_estimated_absorpt_t_max 0.981

loop_
_space_group_symop_operation_xyz
'x, y, z'
'-x+1/2, -y, z+1/2'
'-x, y+1/2, -z+1/2'
'x+1/2, -y+1/2, -z'

loop_
_atom_site_label
_atom_site_type_symbol
_atom_site_fract_x
_atom_site_fract_y
_atom_site_fract_z
_atom_site_U_iso_or_equiv
_atom_site_adp_type
_atom_site_occupancy
_atom_site_site_symmetry_order
_atom_site_calc_flag
_atom_site_refinement_flags_posn
_atom_site_refinement_flags_adp
_atom_site_refinement_flags_occupancy
_atom_site_disorder_assembly
_atom_site_disorder_group
K1 K 0.11933(7) 0.82575(5) 0.40501(3) 0.02240(13) Uani 1 1 d . . . . .
C1 C 0.7354(3) 0.3792(2) 0.39476(14) 0.0179(5) Uani 1 1 d D . . . .
C2 C 0.5508(3) 0.4227(2) 0.36088(14) 0.0175(4) Uani 1 1 d . . . . .
C3 C 0.4388(3) 0.3180(2) 0.33501(12) 0.0179(4) Uani 1 1 d D . . . .
C4 C 0.5536(3) 0.2107(2) 0.35515(14) 0.0180(5) Uani 1 1 d . . . . .
C5 C 0.7389(4) 0.2483(2) 0.39148(14) 0.0181(5) Uani 1 1 d . . . . .
C7 C 0.2513(3) 0.3202(2) 0.28975(13) 0.0208(4) Uani 1 1 d . . . . .
C8 C 0.4889(4) 0.0846(2) 0.34477(14) 0.0195(5) Uani 1 1 d . . . . .
C9 C 0.8951(3) 0.1640(2) 0.41697(13) 0.0198(4) Uani 1 1 d . . . . .
C6A C 0.4809(5) 0.5477(5) 0.3571(4) 0.0182(11) Uani 0.935 1 d D . P A 1
N1A N 0.8905(6) 0.4562(4) 0.4300(3) 0.0206(9) Uani 0.935 1 d D . P B 1
N2A N 0.4184(3) 0.6483(2) 0.35333(14) 0.0251(5) Uani 0.935 1 d D . P A 1
O1A O 1.0493(3) 0.40838(19) 0.45675(12) 0.0274(4) Uani 0.935 1 d D . P B 1
O2A O 0.8605(3) 0.57072(19) 0.43363(14) 0.0399(5) Uani 0.935 1 d D . P B 1
N1B N 0.480(6) 0.562(6) 0.344(5) 0.03(3) Uiso 0.065 1 d D U P A 2
C6B C 0.87(2) 0.457(15) 0.419(10) 0.07(5) Uiso 0.065 1 d D U P B 2
N2B N 1.004(4) 0.511(3) 0.4525(17) 0.014(5) Uiso 0.065 1 d D U P B 2
O1B O 0.574(6) 0.634(4) 0.388(3) 0.080(10) Uiso 0.065 1 d D U P A 2
O2B O 0.292(5) 0.570(5) 0.334(3) 0.080(10) Uiso 0.065 1 d D U P A 2
N3 N 0.1053(3) 0.3218(2) 0.25070(12) 0.0313(5) Uani 1 1 d . . . . .
N4 N 0.4368(3) -0.0174(2) 0.33974(13) 0.0263(5) Uani 1 1 d . . . . .
N5 N 1.0116(3) 0.0887(2) 0.43458(13) 0.0274(5) Uani 1 1 d . . . . .
O1W O -0.2782(3) 0.8271(2) 0.45907(12) 0.0287(4) Uani 1 1 d . . . . .
H1W H -0.345(7) 0.812(4) 0.421(3) 0.062(12) Uiso 1 1 d . . . . .
H2W H -0.323(7) 0.903(5) 0.479(3) 0.086(15) Uiso 1 1 d . . . . .

loop_
_atom_site_aniso_label
_atom_site_aniso_U_11
_atom_site_aniso_U_22
_atom_site_aniso_U_33
_atom_site_aniso_U_23
_atom_site_aniso_U_13
_atom_site_aniso_U_12
K1 0.0197(2) 0.0200(2) 0.0275(2) 0.0017(2) -0.00054(19) 0.0036(2)
C1 0.0190(10) 0.0175(10) 0.0172(11) -0.0020(9) 0.0016(9) 0.0008(8)
C2 0.0203(10) 0.0166(10) 0.0155(10) 0.0001(8) 0.0000(9) 0.0022(8)
C3 0.0191(9) 0.0186(10) 0.0161(9) -0.0002(9) 0.0018(7) 0.0019(9)
C4 0.0215(11) 0.0169(10) 0.0155(9) 0.0005(8) 0.0035(8) 0.0006(8)
C5 0.0204(11) 0.0177(10) 0.0161(11) 0.0008(8) 0.0029(9) 0.0033(8)
C7 0.0220(10) 0.0215(11) 0.0190(10) 0.0014(10) 0.0011(8) 0.0021(10)
C8 0.0215(11) 0.0200(11) 0.0168(11) 0.0010(9) 0.0012(9) 0.0008(9)
C9 0.0222(10) 0.0190(10) 0.0182(9) -0.0012(8) 0.0020(9) 0.0002(10)
C6A 0.022(2) 0.0184(16) 0.0141(15) -0.0002(17) -0.0006(10) 0.0018(10)
N1A 0.0213(15) 0.0191(14) 0.0214(14) -0.0027(10) -0.0014(11) 0.0014(10)
N2A 0.0298(12) 0.0200(11) 0.0256(11) -0.0019(8) 0.0005(9) 0.0064(9)
O1A 0.0207(9) 0.0336(10) 0.0278(10) -0.0028(8) -0.0069(8) 0.0014(8)
O2A 0.0369(11) 0.0202(10) 0.0627(14) -0.0100(9) -0.0132(11) -0.0005(9)
N3 0.0273(10) 0.0394(12) 0.0273(10) 0.0014(10) -0.0030(9) -0.0007(12)
N4 0.0313(11) 0.0220(10) 0.0255(10) 0.0004(8) 0.0036(9) -0.0017(9)
N5 0.0288(11) 0.0261(11) 0.0273(11) -0.0025(8) -0.0007(9) 0.0077(9)
O1W 0.0264(9) 0.0338(10) 0.0258(9) 0.0024(9) 0.0022(7) 0.0033(9)

loop_
_atom_type_symbol
_atom_type_description
_atom_type_scat_dispersion_real
_atom_type_scat_dispersion_imag
_atom_type_scat_source
C C 0.0033 0.0016 'International Tables Vol C Tables 4.2.6.8 and 6.1.1.4'
H H 0.0000 0.0000 'International Tables Vol C Tables 4.2.6.8 and 6.1.1.4'
N N 0.0061 0.0033 'International Tables Vol C Tables 4.2.6.8 and 6.1.1.4'
O O 0.0106 0.0060 'International Tables Vol C Tables 4.2.6.8 and 6.1.1.4'
K K 0.2009 0.2494 'International Tables Vol C Tables 4.2.6.8 and 6.1.1.4'

loop_
_geom_angle_atom_site_label_1
_geom_angle_atom_site_label_2
_geom_angle_atom_site_label_3
_geom_angle
_geom_angle_site_symmetry_1
_geom_angle_site_symmetry_3
_geom_angle_publ_flag
O1W K1 O1W 89.43(4) . 4_566 ?
O1W K1 N2A 138.31(7) . . ?
O1W K1 N2A 70.47(6) 4_566 . ?
O1W K1 N4 143.04(6) . 1_565 ?
O1W K1 N4 116.63(6) 4_566 1_565 ?
N2A K1 N4 77.73(6) . 1_565 ?
O1W K1 N3 77.45(6) . 3 ?
O1W K1 N3 141.13(7) 4_566 3 ?
N2A K1 N3 95.44(7) . 3 ?
N4 K1 N3 94.00(6) 1_565 3 ?
O1W K1 N5 73.55(7) . 1_465 ?
O1W K1 N5 119.76(7) 4_566 1_465 ?
N2A K1 N5 148.14(7) . 1_465 ?
N4 K1 N5 70.80(6) 1_565 1_465 ?
N3 K1 N5 91.63(6) 3 1_465 ?
O1W K1 O2B 117.0(7) . . ?
O1W K1 O2B 71.4(9) 4_566 . ?
N4 K1 O2B 96.9(8) 1_565 . ?
N3 K1 O2B 82.2(7) 3 . ?
N5 K1 O2B 165.9(9) 1_465 . ?
O1W K1 O2A 102.49(6) . 4_466 ?
O1W K1 O2A 57.79(6) 4_566 4_466 ?
N2A K1 O2A 96.97(6) . 4_466 ?
N4 K1 O2A 74.24(6) 1_565 4_466 ?
N3 K1 O2A 160.60(6) 3 4_466 ?
N5 K1 O2A 70.11(6) 1_465 4_466 ?
O1W K1 O2A 57.63(6) . 1_455 ?
O1W K1 O2A 61.58(6) 4_566 1_455 ?
N2A K1 O2A 80.72(6) . 1_455 ?
N4 K1 O2A 157.25(6) 1_565 1_455 ?
N3 K1 O2A 80.81(6) 3 1_455 ?
N5 K1 O2A 131.12(6) 1_465 1_455 ?
O2A K1 O2A 115.88(3) 4_466 1_455 ?
O1W K1 O1B 66.7(7) . 4_466 ?
O1W K1 O1B 48.3(7) 4_566 4_466 ?
N2A K1 O1B 115.7(7) . 4_466 ?
N4 K1 O1B 110.2(8) 1_565 4_466 ?
N3 K1 O1B 143.5(7) 3 4_466 ?
N5 K1 O1B 72.3(8) 1_465 4_466 ?
O2A K1 O1B 37.9(8) 4_466 4_466 ?
O2A K1 O1B 85.6(8) 1_455 4_466 ?
O1W K1 K1 117.36(4) . 4_566 ?
O1W K1 K1 30.78(4) 4_566 4_566 ?
N2A K1 K1 58.63(4) . 4_566 ?
N4 K1 K1 85.90(4) 1_565 4_566 ?
N3 K1 K1 153.54(5) 3 4_566 ?
N5 K1 K1 113.09(5) 1_465 4_566 ?
O2A K1 K1 43.08(4) 4_466 4_566 ?
O2A K1 K1 89.10(4) 1_455 4_566 ?
O1W K1 K1 31.37(4) . 4_466 ?
O1W K1 K1 58.24(4) 4_566 4_466 ?
N2A K1 K1 115.48(5) . 4_466 ?
N4 K1 K1 158.75(5) 1_565 4_466 ?
N3 K1 K1 100.81(5) 3 4_466 ?
N5 K1 K1 93.45(5) 1_465 4_466 ?
O2A K1 K1 87.19(4) 4_466 4_466 ?
O2A K1 K1 42.43(4) 1_455 4_466 ?
K1 K1 K1 87.487(16) 4_566 4_466 ?
O1W K1 H1W 13.8(8) . . ?
O1W K1 H1W 98.5(8) 4_566 . ?
N2A K1 H1W 132.6(8) . . ?
N4 K1 H1W 141.3(8) 1_565 . ?
N3 K1 H1W 64.0(8) 3 . ?
N5 K1 H1W 78.0(8) 1_465 . ?
O2B K1 H1W 110.1(10) . . ?
O2A K1 H1W 116.1(8) 4_466 . ?
O2A K1 H1W 55.2(8) 1_455 . ?
O1B K1 H1W 80.4(11) 4_466 . ?
K1 K1 H1W 128.3(8) 4_566 . ?
K1 K1 H1W 40.8(8) 4_466 . ?
C6B C1 C5 130(8) . . ?
C6B C1 C2 120(8) . . ?
C5 C1 C2 109.4(2) . . ?
C5 C1 N1A 125.6(3) . . ?
C2 C1 N1A 125.0(3) . . ?
C3 C2 C1 107.4(2) . . ?
C3 C2 C6A 125.0(2) . . ?
C1 C2 C6A 127.5(2) . . ?
C3 C2 N1B 123.3(10) . . ?
C1 C2 N1B 129.1(10) . . ?
C2 C3 C4 107.79(18) . . ?
C2 C3 C7 125.9(2) . . ?
C4 C3 C7 126.1(2) . . ?
C5 C4 C3 108.74(19) . . ?
C5 C4 C8 125.2(2) . . ?
C3 C4 C8 125.9(2) . . ?
C1 C5 C4 106.7(2) . . ?
C1 C5 C9 129.4(2) . . ?
C4 C5 C9 123.8(2) . . ?
N3 C7 C3 177.4(2) . . ?
N4 C8 C4 177.3(2) . . ?
N5 C9 C5 174.5(2) . . ?
N2A C6A C2 178.0(3) . . ?
O1A N1A O2A 121.8(3) . . ?
O1A N1A C1 119.8(3) . . ?
O2A N1A C1 118.4(4) . . ?
C6A N2A K1 148.4(3) . . ?
N1A O2A K1 117.1(3) . 4_566 ?
N1A O2A K1 137.8(2) . 1_655 ?
K1 O2A K1 94.49(5) 4_566 1_655 ?
O1B N1B O2B 122(4) . . ?
O1B N1B C2 111(5) . . ?
O2B N1B C2 112(5) . . ?
N2B C6B C1 167(10) . . ?
N1B O2B K1 112(3) . . ?
C7 N3 K1 153.72(18) . 3_545 ?
C8 N4 K1 138.43(18) . 1_545 ?
C9 N5 K1 142.69(18) . 1_645 ?
K1 O1W K1 117.86(7) . 4_466 ?
K1 O1W H1W 107(3) . . ?
K1 O1W H1W 111(3) 4_466 . ?
K1 O1W H2W 115(3) . . ?
K1 O1W H2W 100(3) 4_466 . ?
H1W O1W H2W 106(4) . . ?

loop_
_geom_bond_atom_site_label_1
_geom_bond_atom_site_label_2
_geom_bond_distance
_geom_bond_site_symmetry_2
_geom_bond_publ_flag
K1 O1W 2.7424(18) . ?
K1 O1W 2.7895(19) 4_566 ?
K1 N2A 2.850(2) . ?
K1 N4 2.867(2) 1_565 ?
K1 N3 2.876(2) 3 ?
K1 N5 2.940(2) 1_465 ?
K1 O2B 3.17(5) . ?
K1 O2A 3.206(2) 4_466 ?
K1 O2A 3.246(2) 1_455 ?
K1 O1B 3.32(4) 4_466 ?
K1 K1 4.7382(7) 4_566 ?
K1 K1 4.7382(7) 4_466 ?
K1 H1W 3.06(4) . ?
C1 C6B 1.29(6) . ?
C1 C5 1.402(3) . ?
C1 C2 1.403(3) . ?
C1 N1A 1.423(4) . ?
C2 C3 1.402(3) . ?
C2 C6A 1.416(6) . ?
C2 N1B 1.58(7) . ?
C3 C4 1.410(3) . ?
C3 C7 1.423(3) . ?
C4 C5 1.403(3) . ?
C4 C8 1.425(3) . ?
C5 C9 1.424(3) . ?
C7 N3 1.140(3) . ?
C8 N4 1.147(3) . ?
C9 N5 1.145(3) . ?
C6A N2A 1.154(6) . ?
N1A O1A 1.235(5) . ?
N1A O2A 1.243(5) . ?
N1B O1B 1.21(2) . ?
N1B O2B 1.25(2) . ?
C6B N2B 1.16(3) . ?
O1W H1W 0.76(4) . ?
O1W H2W 0.92(5) . ?
